data_2225147
loop_
_publ_author_name
'Ha, Kwang'

_publ_section_title
;Bis{\m-4,4'-dibromo-2,2'-[<i>o</i>-phenylenebis(nitrilomethylidyne)]diphenolato}bis[chloridomanganese(III)]
 <i>N</i>,<i>N</i>-dimethylformamide disolvate
;
_journal_coeditor_code XU2722
_journal_issue 2
_journal_name_full 'Acta Crystallographica Section E'
_journal_page_first m233
_journal_page_last m234
_journal_paper_doi 10.1107/S1600536810003247
_journal_volume 66
_journal_year 2010
_chemical_formula_iupac '[Mn2 (C20 H12 Br2 N2 O2)2 Cl2], 2C3 H7 N O'
_chemical_formula_moiety 'C40 H24 Br4 Cl2 Mn2 N4 O4, 2(C3 H7 N O)'
_chemical_formula_sum 'C46 H38 Br4 Cl2 Mn2 N6 O6'
_chemical_formula_weight 1271.24
_chemical_name_systematic
;
Bis{\m-4,4'-dibromo-2,2'-[<i>o</i>-
phenylenebis(nitrilomethylidyne)]diphenolato}bis[chloridomanganese(III)]
<i>N</i>,<i>N</i>-dimethylformamide disolvate
;
_space_group_IT_number 14
_symmetry_cell_setting monoclinic
_symmetry_space_group_name_Hall '-P 2ybc'
_symmetry_space_group_name_H-M 'P 1 21/c 1'
_atom_sites_solution_hydrogens geom
_atom_sites_solution_primary direct
_atom_sites_solution_secondary difmap
_cell_angle_alpha 90.00
_cell_angle_beta 90.9380(10)
_cell_angle_gamma 90.00
_cell_formula_units_Z 2
_cell_length_a 9.7804(6)
_cell_length_b 20.1342(12)
_cell_length_c 11.8593(6)
_cell_measurement_reflns_used 3984
_cell_measurement_temperature 200(2)
_cell_measurement_theta_max 27.80
_cell_measurement_theta_min 2.32
_cell_volume 2335.0(2)
_computing_cell_refinement 'SAINT (Bruker, 2000)'
_computing_data_collection 'SMART (Bruker, 2000)'
_computing_data_reduction 'SAINT (Bruker, 2000)'
_computing_molecular_graphics 'ORTEP-3 (Farrugia, 1997) and PLATON (Spek, 2009)'
_computing_publication_material 'SHELXL97 (Sheldrick, 2008)'
_computing_structure_refinement 'SHELXL97 (Sheldrick, 2008)'
_computing_structure_solution 'SHELXS97 (Sheldrick, 2008)'
_diffrn_ambient_temperature 200(2)
_diffrn_measured_fraction_theta_full 0.995
_diffrn_measured_fraction_theta_max 0.995
_diffrn_measurement_device_type 'Bruker SMART 1000 CCD'
_diffrn_measurement_method '\f and \w scans'
_diffrn_radiation_monochromator graphite
_diffrn_radiation_source 'fine-focus sealed tube'
_diffrn_radiation_type MoK\a
_diffrn_radiation_wavelength 0.71073
_diffrn_reflns_av_R_equivalents 0.0667
_diffrn_reflns_av_sigmaI/netI 0.0910
_diffrn_reflns_limit_h_max 13
_diffrn_reflns_limit_h_min -13
_diffrn_reflns_limit_k_max 25
_diffrn_reflns_limit_k_min -26
_diffrn_reflns_limit_l_max 15
_diffrn_reflns_limit_l_min -9
_diffrn_reflns_number 17204
_diffrn_reflns_theta_full 28.28
_diffrn_reflns_theta_max 28.28
_diffrn_reflns_theta_min 1.99
_diffrn_standards_decay_% 0
_diffrn_standards_interval_count 0
_diffrn_standards_interval_time 0
_diffrn_standards_number 0
_exptl_absorpt_coefficient_mu 4.134
_exptl_absorpt_correction_T_max 1.000000
_exptl_absorpt_correction_T_min 0.742301
_exptl_absorpt_correction_type multi-scan
_exptl_absorpt_process_details '(SADABS; Bruker, 2000)'
_exptl_crystal_colour brown
_exptl_crystal_density_diffrn 1.808
_exptl_crystal_density_method 'not measured'
_exptl_crystal_description block
_exptl_crystal_F_000 1256
_exptl_crystal_size_max 0.26
_exptl_crystal_size_mid 0.10
_exptl_crystal_size_min 0.07
_refine_diff_density_max 0.727
_refine_diff_density_min -0.870
_refine_ls_extinction_method none
_refine_ls_goodness_of_fit_ref 1.014
_refine_ls_hydrogen_treatment constr
_refine_ls_matrix_type full
_refine_ls_number_parameters 300
_refine_ls_number_reflns 5763
_refine_ls_number_restraints 0
_refine_ls_restrained_S_all 1.014
_refine_ls_R_factor_all 0.1059
_refine_ls_R_factor_gt 0.0447
_refine_ls_shift/su_max 0.000
_refine_ls_shift/su_mean 0.000
_refine_ls_structure_factor_coef Fsqd
_refine_ls_weighting_details 'calc w=1/[\s^2^(Fo^2^)+(0.0372P)^2^+0.0000P] where P=(Fo^2^+2Fc^2^)/3'
_refine_ls_weighting_scheme calc
_refine_ls_wR_factor_gt 0.0818
_refine_ls_wR_factor_ref 0.1112
_reflns_number_gt 3286
_reflns_number_total 5763
_reflns_threshold_expression I>2sigma(I)
_cod_data_source_file xu2722.cif
_cod_data_source_block I
_cod_depositor_comments
;
The following automatic conversions were performed:
'_symmetry_cell_setting' value 'Monoclinic' changed to 'monoclinic'
according to '/home/saulius/struct/CIF-dictionaries/cif_core.dic'
dictionary named 'cif_core.dic' version 2.4.1 from
2010-06-29.

'_exptl_absorpt_correction_type' value 'Multi-scan' changed
to 'multi-scan' according to
'/home/saulius/struct/CIF-dictionaries/cif_core.dic' dictionary named
'cif_core.dic' version 2.4.1 from 2010-06-29.

Automatic conversion script
Id: cif_fix_enum 1527 2010-12-29 10:47:43Z saulius 

The following automatic conversions were performed:

'_symmetry_cell_setting' value 'Monoclinic' changed to 'monoclinic'
according to /home/saulius/struct/CIF-dictionaries/cif_core.dic
dictionary named 'cif_core.dic' version 2.4.1 from
2010-06-29.

'_exptl_absorpt_correction_type' value 'Multi-scan'
changed to 'multi-scan' according to
/home/saulius/struct/CIF-dictionaries/cif_core.dic dictionary named
'cif_core.dic' version 2.4.1 from 2010-06-29.

Automatic conversion script
Id: cif_fix_values 1715 2011-07-08 13:25:40Z adriana 
;
_cod_original_sg_symbol_H-M 'P 21/c'
_cod_database_code 2225147
_cod_database_fobs_code 2225147

loop_
_symmetry_equiv_pos_as_xyz
'x, y, z'
'-x, y+1/2, -z+1/2'
'-x, -y, -z'
'x, -y-1/2, z-1/2'

loop_
_atom_site_type_symbol
_atom_site_label
_atom_site_fract_x
_atom_site_fract_y
_atom_site_fract_z
_atom_site_U_iso_or_equiv
_atom_site_adp_type
_atom_site_calc_flag
_atom_site_refinement_flags
_atom_site_occupancy
_atom_site_disorder_assembly
_atom_site_disorder_group
Mn Mn1 0.33723(7) 0.03642(3) 0.48099(5) 0.02156(17) Uani d . 1 . .
Br Br1 -0.07312(5) -0.20087(3) 0.13904(4) 0.04294(17) Uani d . 1 . .
Br Br2 0.80307(6) 0.30297(3) 0.65558(4) 0.04307(17) Uani d . 1 . .
Cl Cl1 0.20464(11) 0.13541(6) 0.43825(9) 0.0301(3) Uani d . 1 . .
O O1 0.3251(3) -0.00461(15) 0.3398(2) 0.0252(7) Uani d . 1 . .
O O2 0.5128(3) 0.06888(14) 0.4485(2) 0.0225(7) Uani d . 1 . .
N N1 0.1887(3) -0.01986(17) 0.5427(3) 0.0200(8) Uani d . 1 . .
N N2 0.3604(3) 0.06227(17) 0.6425(3) 0.0200(8) Uani d . 1 . .
C C1 0.2337(4) -0.0470(2) 0.3001(3) 0.0212(10) Uani d . 1 . .
C C2 0.2434(5) -0.0675(2) 0.1874(3) 0.0259(11) Uani d . 1 . .
H H2 0.3143 -0.0498 0.1425 0.031 Uiso calc R 1 . .
C C3 0.1542(5) -0.1118(2) 0.1405(4) 0.0276(11) Uani d . 1 . .
H H3 0.1631 -0.1250 0.0641 0.033 Uiso calc R 1 . .
C C4 0.0485(4) -0.1379(2) 0.2063(4) 0.0253(10) Uani d . 1 . .
C C5 0.0369(4) -0.1213(2) 0.3164(4) 0.0262(11) Uani d . 1 . .
H H5 -0.0331 -0.1407 0.3602 0.031 Uiso calc R 1 . .
C C6 0.1289(4) -0.0750(2) 0.3666(4) 0.0227(10) Uani d . 1 . .
C C7 0.1164(4) -0.0620(2) 0.4843(3) 0.0221(10) Uani d . 1 . .
H H7 0.0489 -0.0863 0.5235 0.027 Uiso calc R 1 . .
C C8 0.1754(4) -0.0142(2) 0.6626(3) 0.0203(10) Uani d . 1 . .
C C9 0.0778(4) -0.0469(2) 0.7259(4) 0.0243(10) Uani d . 1 . .
H H9 0.0126 -0.0751 0.6902 0.029 Uiso calc R 1 . .
C C10 0.0767(5) -0.0378(2) 0.8416(4) 0.0294(11) Uani d . 1 . .
H H10 0.0101 -0.0600 0.8854 0.035 Uiso calc R 1 . .
C C11 0.1716(5) 0.0031(2) 0.8938(4) 0.0294(11) Uani d . 1 . .
H H11 0.1699 0.0085 0.9733 0.035 Uiso calc R 1 . .
C C12 0.2684(5) 0.0360(2) 0.8326(4) 0.0267(11) Uani d . 1 . .
H H12 0.3339 0.0636 0.8694 0.032 Uiso calc R 1 . .
C C13 0.2693(4) 0.0283(2) 0.7156(3) 0.0211(10) Uani d . 1 . .
C C14 0.4430(4) 0.1081(2) 0.6771(3) 0.0241(10) Uani d . 1 . .
H H14 0.4422 0.1191 0.7550 0.029 Uiso calc R 1 . .
C C15 0.5364(4) 0.1440(2) 0.6067(3) 0.0223(10) Uani d . 1 . .
C C16 0.6084(4) 0.1977(2) 0.6544(4) 0.0253(10) Uani d . 1 . .
H H16 0.5926 0.2104 0.7302 0.030 Uiso calc R 1 . .
C C17 0.7015(5) 0.2317(2) 0.5916(4) 0.0246(10) Uani d . 1 . .
C C18 0.7236(5) 0.2148(2) 0.4793(4) 0.0272(11) Uani d . 1 . .
H H18 0.7852 0.2401 0.4354 0.033 Uiso calc R 1 . .
C C19 0.6564(4) 0.1618(2) 0.4328(4) 0.0250(10) Uani d . 1 . .
H H19 0.6724 0.1504 0.3564 0.030 Uiso calc R 1 . .
C C20 0.5642(4) 0.1237(2) 0.4949(3) 0.0218(10) Uani d . 1 . .
O O3 0.4905(4) 0.1586(2) -0.0718(3) 0.0526(11) Uani d . 1 . .
N N3 0.3774(5) 0.1726(2) 0.0910(3) 0.0434(11) Uani d . 1 . .
C C21 0.4185(5) 0.1909(3) -0.0094(4) 0.0394(13) Uani d . 1 . .
H H21 0.3893 0.2332 -0.0358 0.047 Uiso calc R 1 . .
C C22 0.2859(6) 0.2150(3) 0.1564(5) 0.0637(19) Uani d . 1 . .
H H22A 0.2676 0.2561 0.1148 0.096 Uiso calc R 1 . .
H H22B 0.3294 0.2255 0.2293 0.096 Uiso calc R 1 . .
H H22C 0.1997 0.1915 0.1689 0.096 Uiso calc R 1 . .
C C23 0.4163(8) 0.1103(3) 0.1379(5) 0.078(2) Uani d . 1 . .
H H23A 0.4858 0.0897 0.0906 0.117 Uiso calc R 1 . .
H H23B 0.3361 0.0813 0.1413 0.117 Uiso calc R 1 . .
H H23C 0.4539 0.1170 0.2142 0.117 Uiso calc R 1 . .

loop_
_atom_site_aniso_label
_atom_site_aniso_U_11
_atom_site_aniso_U_22
_atom_site_aniso_U_33
_atom_site_aniso_U_12
_atom_site_aniso_U_13
_atom_site_aniso_U_23
Mn1 0.0221(4) 0.0250(4) 0.0177(4) -0.0037(3) 0.0021(3) -0.0023(3)
Br1 0.0400(3) 0.0505(4) 0.0382(3) -0.0164(3) -0.0034(2) -0.0141(3)
Br2 0.0603(4) 0.0382(3) 0.0309(3) -0.0249(3) 0.0080(2) -0.0088(2)
Cl1 0.0297(6) 0.0288(7) 0.0318(7) 0.0011(5) 0.0009(5) 0.0034(5)
O1 0.0263(17) 0.0306(19) 0.0187(17) -0.0060(14) -0.0014(13) -0.0034(13)
O2 0.0200(16) 0.0275(18) 0.0201(16) -0.0051(13) 0.0049(12) -0.0089(13)
N1 0.0218(19) 0.020(2) 0.0180(19) 0.0009(16) 0.0016(15) 0.0020(15)
N2 0.0219(19) 0.018(2) 0.020(2) 0.0006(16) 0.0005(15) 0.0017(15)
C1 0.023(2) 0.023(3) 0.017(2) 0.0026(19) -0.0062(18) 0.0007(18)
C2 0.027(3) 0.032(3) 0.019(2) 0.000(2) 0.0018(19) -0.0005(19)
C3 0.034(3) 0.034(3) 0.015(2) -0.003(2) -0.003(2) -0.0078(19)
C4 0.029(3) 0.022(3) 0.025(3) -0.001(2) -0.007(2) -0.0041(19)
C5 0.023(2) 0.029(3) 0.026(3) -0.004(2) -0.0028(19) 0.000(2)
C6 0.023(2) 0.019(3) 0.026(3) 0.0016(19) 0.0013(19) -0.0022(18)
C7 0.020(2) 0.022(3) 0.024(3) -0.0032(19) 0.0052(18) 0.0011(18)
C8 0.025(2) 0.019(2) 0.017(2) 0.0045(19) 0.0041(18) 0.0002(17)
C9 0.021(2) 0.024(3) 0.029(3) 0.0021(19) 0.0034(19) 0.0030(19)
C10 0.034(3) 0.033(3) 0.021(3) 0.000(2) 0.010(2) 0.006(2)
C11 0.039(3) 0.029(3) 0.019(2) -0.001(2) 0.005(2) 0.000(2)
C12 0.029(3) 0.031(3) 0.020(2) 0.002(2) 0.0002(19) -0.002(2)
C13 0.026(2) 0.020(3) 0.018(2) 0.0038(19) 0.0045(18) 0.0005(18)
C14 0.031(3) 0.030(3) 0.012(2) 0.000(2) -0.0021(18) -0.0038(18)
C15 0.025(2) 0.021(3) 0.021(2) 0.0032(19) 0.0020(18) 0.0026(18)
C16 0.031(3) 0.025(3) 0.020(2) -0.001(2) 0.0001(19) -0.0046(19)
C17 0.032(3) 0.018(2) 0.024(3) 0.000(2) 0.001(2) -0.0014(19)
C18 0.037(3) 0.021(3) 0.023(3) -0.004(2) 0.006(2) 0.0027(19)
C19 0.031(3) 0.028(3) 0.017(2) -0.003(2) 0.0021(19) 0.0000(19)
C20 0.022(2) 0.024(3) 0.020(2) 0.002(2) -0.0001(18) 0.0000(18)
O3 0.059(3) 0.065(3) 0.033(2) -0.010(2) 0.0096(19) -0.0239(19)
N3 0.057(3) 0.046(3) 0.027(2) -0.011(2) 0.010(2) -0.001(2)
C21 0.043(3) 0.047(4) 0.028(3) -0.014(3) -0.005(2) -0.004(2)
C22 0.073(5) 0.069(5) 0.050(4) -0.009(4) 0.026(3) -0.006(3)
C23 0.117(7) 0.058(5) 0.059(5) -0.005(4) -0.006(4) 0.014(4)

loop_
_atom_type_symbol
_atom_type_description
_atom_type_scat_dispersion_real
_atom_type_scat_dispersion_imag
_atom_type_scat_source
C C 0.0033 0.0016 'International Tables Vol C Tables 4.2.6.8 and 6.1.1.4'
H H 0.0000 0.0000 'International Tables Vol C Tables 4.2.6.8 and 6.1.1.4'
Br Br -0.2901 2.4595 'International Tables Vol C Tables 4.2.6.8 and 6.1.1.4'
Cl Cl 0.1484 0.1585 'International Tables Vol C Tables 4.2.6.8 and 6.1.1.4'
Mn Mn 0.3368 0.7283 'International Tables Vol C Tables 4.2.6.8 and 6.1.1.4'
N N 0.0061 0.0033 'International Tables Vol C Tables 4.2.6.8 and 6.1.1.4'
O O 0.0106 0.0060 'International Tables Vol C Tables 4.2.6.8 and 6.1.1.4'

loop_
_geom_angle_atom_site_label_1
_geom_angle_atom_site_label_2
_geom_angle_atom_site_label_3
_geom_angle_site_symmetry_1
_geom_angle_site_symmetry_3
_geom_angle
_geom_angle_publ_flag
O1 Mn1 O2 . . 90.84(12) ?
O1 Mn1 N1 . . 92.38(14) ?
O2 Mn1 N1 . . 161.07(14) ?
O1 Mn1 N2 . . 168.61(14) ?
O2 Mn1 N2 . . 90.93(13) ?
N1 Mn1 N2 . . 82.42(14) ?
O1 Mn1 Cl1 . . 98.63(10) ?
O2 Mn1 Cl1 . . 99.10(10) ?
N1 Mn1 Cl1 . . 98.84(10) ?
N2 Mn1 Cl1 . . 92.20(10) ?
O1 Mn1 O2 . 3_656 87.52(11) ?
O2 Mn1 O2 . 3_656 81.01(12) ?
N1 Mn1 O2 . 3_656 80.51(11) ?
N2 Mn1 O2 . 3_656 81.65(11) ?
Cl1 Mn1 O2 . 3_656 173.85(7) ?
C1 O1 Mn1 . . 129.7(3) ?
C20 O2 Mn1 . . 122.9(3) ?
C7 N1 C8 . . 121.5(3) ?
C7 N1 Mn1 . . 124.8(3) ?
C8 N1 Mn1 . . 113.5(3) ?
C14 N2 C13 . . 122.9(4) ?
C14 N2 Mn1 . . 123.6(3) ?
C13 N2 Mn1 . . 113.3(3) ?
O1 C1 C2 . . 118.3(4) ?
O1 C1 C6 . . 123.4(4) ?
C2 C1 C6 . . 118.2(4) ?
C3 C2 C1 . . 121.9(4) ?
C3 C2 H2 . . 119.0 ?
C1 C2 H2 . . 119.0 ?
C2 C3 C4 . . 119.4(4) ?
C2 C3 H3 . . 120.3 ?
C4 C3 H3 . . 120.3 ?
C5 C4 C3 . . 121.1(4) ?
C5 C4 Br1 . . 120.4(3) ?
C3 C4 Br1 . . 118.4(3) ?
C4 C5 C6 . . 120.3(4) ?
C4 C5 H5 . . 119.9 ?
C6 C5 H5 . . 119.9 ?
C5 C6 C1 . . 119.1(4) ?
C5 C6 C7 . . 117.9(4) ?
C1 C6 C7 . . 122.9(4) ?
N1 C7 C6 . . 126.0(4) ?
N1 C7 H7 . . 117.0 ?
C6 C7 H7 . . 117.0 ?
C9 C8 C13 . . 119.9(4) ?
C9 C8 N1 . . 125.0(4) ?
C13 C8 N1 . . 115.1(4) ?
C10 C9 C8 . . 119.4(4) ?
C10 C9 H9 . . 120.3 ?
C8 C9 H9 . . 120.3 ?
C11 C10 C9 . . 120.4(4) ?
C11 C10 H10 . . 119.8 ?
C9 C10 H10 . . 119.8 ?
C12 C11 C10 . . 121.0(4) ?
C12 C11 H11 . . 119.5 ?
C10 C11 H11 . . 119.5 ?
C11 C12 C13 . . 119.2(4) ?
C11 C12 H12 . . 120.4 ?
C13 C12 H12 . . 120.4 ?
C12 C13 C8 . . 120.0(4) ?
C12 C13 N2 . . 124.3(4) ?
C8 C13 N2 . . 115.6(4) ?
N2 C14 C15 . . 125.0(4) ?
N2 C14 H14 . . 117.5 ?
C15 C14 H14 . . 117.5 ?
C16 C15 C20 . . 119.7(4) ?
C16 C15 C14 . . 118.1(4) ?
C20 C15 C14 . . 122.1(4) ?
C17 C16 C15 . . 120.0(4) ?
C17 C16 H16 . . 120.0 ?
C15 C16 H16 . . 120.0 ?
C16 C17 C18 . . 120.8(4) ?
C16 C17 Br2 . . 120.6(3) ?
C18 C17 Br2 . . 118.6(3) ?
C19 C18 C17 . . 119.7(4) ?
C19 C18 H18 . . 120.2 ?
C17 C18 H18 . . 120.2 ?
C18 C19 C20 . . 121.7(4) ?
C18 C19 H19 . . 119.1 ?
C20 C19 H19 . . 119.1 ?
O2 C20 C19 . . 118.6(4) ?
O2 C20 C15 . . 123.4(4) ?
C19 C20 C15 . . 117.9(4) ?
C21 N3 C23 . . 121.1(5) ?
C21 N3 C22 . . 121.0(5) ?
C23 N3 C22 . . 117.9(5) ?
O3 C21 N3 . . 126.1(6) ?
O3 C21 H21 . . 116.9 ?
N3 C21 H21 . . 116.9 ?
N3 C22 H22A . . 109.5 ?
N3 C22 H22B . . 109.5 ?
H22A C22 H22B . . 109.5 ?
N3 C22 H22C . . 109.5 ?
H22A C22 H22C . . 109.5 ?
H22B C22 H22C . . 109.5 ?
N3 C23 H23A . . 109.5 ?
N3 C23 H23B . . 109.5 ?
H23A C23 H23B . . 109.5 ?
N3 C23 H23C . . 109.5 ?
H23A C23 H23C . . 109.5 ?
H23B C23 H23C . . 109.5 ?

loop_
_geom_bond_atom_site_label_1
_geom_bond_atom_site_label_2
_geom_bond_site_symmetry_2
_geom_bond_distance
_geom_bond_publ_flag
Mn1 O1 . 1.869(3) y
Mn1 O2 . 1.884(3) y
Mn1 O2 3_656 2.703(3) y
Mn1 N1 . 1.991(3) y
Mn1 N2 . 1.994(3) y
Mn1 Cl1 . 2.4268(13) y
Br1 C4 . 1.904(4) ?
Br2 C17 . 1.896(4) ?
O1 C1 . 1.318(5) ?
O2 C20 . 1.328(5) ?
N1 C7 . 1.297(5) ?
N1 C8 . 1.435(5) ?
N2 C14 . 1.290(5) ?
N2 C13 . 1.429(5) ?
C1 C2 . 1.403(5) ?
C1 C6 . 1.420(6) ?
C2 C3 . 1.361(6) ?
C2 H2 . 0.9500 ?
C3 C4 . 1.406(6) ?
C3 H3 . 0.9500 ?
C4 C5 . 1.355(6) ?
C5 C6 . 1.419(6) ?
C5 H5 . 0.9500 ?
C6 C7 . 1.428(5) ?
C7 H7 . 0.9500 ?
C8 C9 . 1.389(6) ?
C8 C13 . 1.397(6) ?
C9 C10 . 1.384(6) ?
C9 H9 . 0.9500 ?
C10 C11 . 1.380(6) ?
C10 H10 . 0.9500 ?
C11 C12 . 1.373(6) ?
C11 H11 . 0.9500 ?
C12 C13 . 1.397(6) ?
C12 H12 . 0.9500 ?
C14 C15 . 1.441(6) ?
C14 H14 . 0.9500 ?
C15 C16 . 1.406(6) ?
C15 C20 . 1.418(6) ?
C16 C17 . 1.369(6) ?
C16 H16 . 0.9500 ?
C17 C18 . 1.395(6) ?
C18 C19 . 1.366(6) ?
C18 H18 . 0.9500 ?
C19 C20 . 1.402(6) ?
C19 H19 . 0.9500 ?
O3 C21 . 1.217(6) ?
N3 C21 . 1.316(6) ?
N3 C23 . 1.422(7) ?
N3 C22 . 1.466(7) ?
C21 H21 . 0.9500 ?
C22 H22A . 0.9800 ?
C22 H22B . 0.9800 ?
C22 H22C . 0.9800 ?
C23 H23A . 0.9800 ?
C23 H23B . 0.9800 ?
C23 H23C . 0.9800 ?

loop_
_geom_hbond_atom_site_label_D
_geom_hbond_atom_site_label_H
_geom_hbond_atom_site_label_A
_geom_hbond_site_symmetry_A
_geom_hbond_distance_DH
_geom_hbond_distance_HA
_geom_hbond_distance_DA
_geom_hbond_angle_DHA
C7 H7 Cl1 3_556 0.95 2.71 3.603(4) 156.0
C12 H12 O3 1_556 0.95 2.54 3.468(6) 165.2
C14 H14 O3 1_556 0.95 2.25 3.173(5) 165.2
C19 H19 Br2 4_565 0.95 2.88 3.678(4) 142.5

loop_
_geom_torsion_atom_site_label_1
_geom_torsion_atom_site_label_2
_geom_torsion_atom_site_label_3
_geom_torsion_atom_site_label_4
_geom_torsion_site_symmetry_1
_geom_torsion_site_symmetry_2
_geom_torsion_site_symmetry_3
_geom_torsion_site_symmetry_4
_geom_torsion
_geom_torsion_publ_flag
O2 Mn1 O1 C1 . . . . 170.3(4) ?
N1 Mn1 O1 C1 . . . . 8.9(4) ?
N2 Mn1 O1 C1 . . . . 71.4(8) ?
Cl1 Mn1 O1 C1 . . . . -90.4(3) ?
O2 Mn1 O1 C1 3_656 . . . 89.3(4) ?
O1 Mn1 O2 C20 . . . . 153.2(3) ?
N1 Mn1 O2 C20 . . . . -107.0(5) ?
N2 Mn1 O2 C20 . . . . -38.1(3) ?
Cl1 Mn1 O2 C20 . . . . 54.3(3) ?
O2 Mn1 O2 C20 3_656 . . . -119.5(3) ?
O1 Mn1 N1 C7 . . . . -5.4(4) ?
O2 Mn1 N1 C7 . . . . -105.0(5) ?
N2 Mn1 N1 C7 . . . . -175.2(4) ?
Cl1 Mn1 N1 C7 . . . . 93.7(3) ?
O2 Mn1 N1 C7 3_656 . . . -92.5(4) ?
O1 Mn1 N1 C8 . . . . 169.4(3) ?
O2 Mn1 N1 C8 . . . . 69.8(5) ?
N2 Mn1 N1 C8 . . . . -0.5(3) ?
Cl1 Mn1 N1 C8 . . . . -91.5(3) ?
O2 Mn1 N1 C8 3_656 . . . 82.3(3) ?
O1 Mn1 N2 C14 . . . . 122.9(7) ?
O2 Mn1 N2 C14 . . . . 24.0(4) ?
N1 Mn1 N2 C14 . . . . -173.8(4) ?
Cl1 Mn1 N2 C14 . . . . -75.2(4) ?
O2 Mn1 N2 C14 3_656 . . . 104.8(4) ?
O1 Mn1 N2 C13 . . . . -61.4(8) ?
O2 Mn1 N2 C13 . . . . -160.3(3) ?
N1 Mn1 N2 C13 . . . . 1.9(3) ?
Cl1 Mn1 N2 C13 . . . . 100.6(3) ?
O2 Mn1 N2 C13 3_656 . . . -79.5(3) ?
Mn1 O1 C1 C2 . . . . 176.1(3) ?
Mn1 O1 C1 C6 . . . . -6.3(6) ?
O1 C1 C2 C3 . . . . 179.1(4) ?
C6 C1 C2 C3 . . . . 1.4(7) ?
C1 C2 C3 C4 . . . . 0.3(7) ?
C2 C3 C4 C5 . . . . -2.2(7) ?
C2 C3 C4 Br1 . . . . -179.1(3) ?
C3 C4 C5 C6 . . . . 2.3(7) ?
Br1 C4 C5 C6 . . . . 179.2(3) ?
C4 C5 C6 C1 . . . . -0.6(6) ?
C4 C5 C6 C7 . . . . -176.8(4) ?
O1 C1 C6 C5 . . . . -178.8(4) ?
C2 C1 C6 C5 . . . . -1.2(6) ?
O1 C1 C6 C7 . . . . -2.8(7) ?
C2 C1 C6 C7 . . . . 174.8(4) ?
C8 N1 C7 C6 . . . . -175.0(4) ?
Mn1 N1 C7 C6 . . . . -0.6(6) ?
C5 C6 C7 N1 . . . . -177.7(4) ?
C1 C6 C7 N1 . . . . 6.2(7) ?
C7 N1 C8 C9 . . . . -6.7(6) ?
Mn1 N1 C8 C9 . . . . 178.3(3) ?
C7 N1 C8 C13 . . . . 173.8(4) ?
Mn1 N1 C8 C13 . . . . -1.1(4) ?
C13 C8 C9 C10 . . . . -1.3(6) ?
N1 C8 C9 C10 . . . . 179.3(4) ?
C8 C9 C10 C11 . . . . -0.1(7) ?
C9 C10 C11 C12 . . . . 0.4(7) ?
C10 C11 C12 C13 . . . . 0.7(7) ?
C11 C12 C13 C8 . . . . -2.1(6) ?
C11 C12 C13 N2 . . . . 176.9(4) ?
C9 C8 C13 C12 . . . . 2.4(6) ?
N1 C8 C13 C12 . . . . -178.1(4) ?
C9 C8 C13 N2 . . . . -176.7(4) ?
N1 C8 C13 N2 . . . . 2.8(5) ?
C14 N2 C13 C12 . . . . -6.5(7) ?
Mn1 N2 C13 C12 . . . . 177.8(3) ?
C14 N2 C13 C8 . . . . 172.6(4) ?
Mn1 N2 C13 C8 . . . . -3.2(5) ?
C13 N2 C14 C15 . . . . -179.8(4) ?
Mn1 N2 C14 C15 . . . . -4.4(6) ?
N2 C14 C15 C16 . . . . 172.8(4) ?
N2 C14 C15 C20 . . . . -11.8(7) ?
C20 C15 C16 C17 . . . . 2.4(7) ?
C14 C15 C16 C17 . . . . 177.8(4) ?
C15 C16 C17 C18 . . . . 1.6(7) ?
C15 C16 C17 Br2 . . . . -178.4(3) ?
C16 C17 C18 C19 . . . . -3.0(7) ?
Br2 C17 C18 C19 . . . . 177.0(4) ?
C17 C18 C19 C20 . . . . 0.4(7) ?
Mn1 O2 C20 C19 . . . . -149.3(3) ?
Mn1 O2 C20 C15 . . . . 34.1(5) ?
C18 C19 C20 O2 . . . . -173.3(4) ?
C18 C19 C20 C15 . . . . 3.5(7) ?
C16 C15 C20 O2 . . . . 171.8(4) ?
C14 C15 C20 O2 . . . . -3.5(7) ?
C16 C15 C20 C19 . . . . -4.8(6) ?
C14 C15 C20 C19 . . . . 179.9(4) ?
C23 N3 C21 O3 . . . . 0.3(9) ?
C22 N3 C21 O3 . . . . -177.5(5) ?
